data_4111671
loop_
_publ_author_name
'Curtis P. Berlinguette'
'Alina Dragulescu-Andrasi'
'Andreas Sieber'
'Hans-Ulrich G\"udel'
'Catalina Achim'
'Kim R. Dunbar'

_publ_section_title
;
 A Charge-Transfer-Induced Spin Transition in a Discrete Complex: The Role
 of Extrinsic Factors in Stabilizing Three Electronic Isomeric Forms of a
 Cyanide-Bridged Co/Fe Cluster
;
_journal_name_full 'Journal of the American Chemical Society'
_journal_page_first 6766
_journal_page_last 6779
_journal_paper_doi 10.1021/ja043162u
_journal_volume 127
_journal_year 2005
_chemical_formula_moiety 'C108 H120 Co3 Fe2 N24 O12'
_chemical_formula_sum 'C108 H120 Co3 Fe2 N24 O12'
_chemical_formula_weight 2234.75
_chemical_name_common {Co(tmphen)2)3(Fe(CN)6)2}.12H2O
_chemical_name_systematic {Co(tmphen)2)3(Fe(CN)6)2}.12H2O
_space_group_IT_number 14
_symmetry_cell_setting monoclinic
_symmetry_space_group_name_Hall '-P 2ybc'
_symmetry_space_group_name_H-M 'P 1 21/c 1'
_atom_sites_solution_hydrogens geom
_atom_sites_solution_primary direct
_atom_sites_solution_secondary difmap
_audit_creation_method SHELXL-97
_cell_angle_alpha 90.00
_cell_angle_beta 97.72(9)
_cell_angle_gamma 90.00
_cell_formula_units_Z 4
_cell_length_a 19.04(4)
_cell_length_b 24.77(5)
_cell_length_c 24.56(5)
_cell_measurement_reflns_used 12006
_cell_measurement_temperature 90(2)
_cell_measurement_theta_max 27.788
_cell_measurement_theta_min 2.165
_cell_volume 11478(4)
_computing_cell_refinement 'SAINT (BRUKER, 2001)'
_computing_data_collection 'SMART (BRUKER, 2000)'
_computing_data_reduction 'SAINT (BRUKER, 2001)'
_computing_structure_refinement 'SHELXL-97 (Sheldrick, 1997)'
_computing_structure_solution 'SHELXS-97 (Sheldrick, 1990)'
_diffrn_ambient_temperature 90(2)
_diffrn_measured_fraction_theta_full 0.999
_diffrn_measured_fraction_theta_max 0.999
_diffrn_measurement_device_type 'BRUKER SMART 1000 CCD'
_diffrn_radiation_monochromator graphite
_diffrn_radiation_source 'fine-focus sealed tube'
_diffrn_radiation_type MoK\a
_diffrn_radiation_wavelength 0.71073
_diffrn_reflns_av_R_equivalents 0.0860
_diffrn_reflns_av_sigmaI/netI 0.0739
_diffrn_reflns_limit_h_max 19
_diffrn_reflns_limit_h_min -19
_diffrn_reflns_limit_k_max 24
_diffrn_reflns_limit_k_min -24
_diffrn_reflns_limit_l_max 24
_diffrn_reflns_limit_l_min -23
_diffrn_reflns_number 51873
_diffrn_reflns_theta_full 20.81
_diffrn_reflns_theta_max 20.81
_diffrn_reflns_theta_min 1.84
_exptl_absorpt_coefficient_mu 0.738
_exptl_absorpt_correction_T_max 0.8546
_exptl_absorpt_correction_T_min 0.7669
_exptl_absorpt_correction_type multi-scan
_exptl_absorpt_process_details 'SADABS: Bruker,2000'
_exptl_crystal_colour red
_exptl_crystal_density_diffrn 1.279
_exptl_crystal_description block
_exptl_crystal_F_000 4564
_exptl_crystal_size_max 0.38
_exptl_crystal_size_mid 0.38
_exptl_crystal_size_min 0.22
_refine_diff_density_max 0.925
_refine_diff_density_min -0.343
_refine_diff_density_rms 0.120
_refine_ls_extinction_coef 0.00040(9)
_refine_ls_extinction_expression Fc^*^=kFc[1+0.001xFc^2^\l^3^/sin(2\q)]^-1/4^
_refine_ls_extinction_method SHELXL
_refine_ls_goodness_of_fit_ref 1.043
_refine_ls_hydrogen_treatment mixed
_refine_ls_matrix_type full
_refine_ls_number_parameters 1387
_refine_ls_number_reflns 12006
_refine_ls_number_restraints 0
_refine_ls_restrained_S_all 1.043
_refine_ls_R_factor_all 0.1204
_refine_ls_R_factor_gt 0.0835
_refine_ls_shift/su_max 0.095
_refine_ls_shift/su_mean 0.003
_refine_ls_structure_factor_coef Fsqd
_refine_ls_weighting_details 'calc w=1/[\s^2^(Fo^2^)+(0.1728P)^2^+21.46P] where P=(Fo^2^+2Fc^2^)/3'
_refine_ls_weighting_scheme calc
_refine_ls_wR_factor_gt 0.2368
_refine_ls_wR_factor_ref 0.2645
_reflns_number_gt 8020
_reflns_number_total 12006
_reflns_threshold_expression >2sigma(I)
_cod_data_source_file ja043162usi20041118_094408_02.cif
_cod_data_source_block {[Co(tmphen)2]3[Fe(CN)6]2}_90K
_cod_original_cell_volume 11487(42)
_cod_database_code 4111671

loop_
_symmetry_equiv_pos_as_xyz
'x, y, z'
'-x, y+1/2, -z+1/2'
'-x, -y, -z'
'x, -y-1/2, z-1/2'

loop_
_atom_site_label
_atom_site_type_symbol
_atom_site_fract_x
_atom_site_fract_y
_atom_site_fract_z
_atom_site_U_iso_or_equiv
_atom_site_adp_type
_atom_site_occupancy
_atom_site_symmetry_multiplicity
_atom_site_calc_flag
_atom_site_refinement_flags
_atom_site_disorder_assembly
_atom_site_disorder_group
Co1 Co 0.06305(3) 0.37373(3) 0.61567(3) 0.0388(2) Uani 1 1 d . . .
Co2 Co 0.29518(4) 0.36749(3) 0.83091(3) 0.0385(2) Uani 1 1 d . . .
Co3 Co 0.35844(3) 0.54819(3) 0.66481(3) 0.0357(2) Uani 1 1 d . . .
Fe1 Fe 0.32554(4) 0.35436(3) 0.63558(3) 0.0416(2) Uani 1 1 d . . .
Fe2 Fe 0.14580(4) 0.51775(3) 0.75522(3) 0.0461(2) Uani 1 1 d . . .
N1 N 0.3091(3) 0.3296(2) 0.51178(19) 0.0685(18) Uani 1 1 d . . .
N2 N 0.3260(2) 0.2317(2) 0.6540(2) 0.0645(17) Uani 1 1 d . . .
N3 N 0.4886(2) 0.3621(2) 0.6395(2) 0.0627(17) Uani 1 1 d . . .
N4 N 0.1638(2) 0.34514(17) 0.62610(16) 0.0400(13) Uani 1 1 d . . .
N5 N 0.3255(2) 0.36928(16) 0.75926(17) 0.0413(13) Uani 1 1 d . . .
N6 N 0.3310(2) 0.47862(17) 0.63242(16) 0.0381(12) Uani 1 1 d . . .
N7 N 0.0951(2) 0.44229(18) 0.65840(17) 0.0449(13) Uani 1 1 d . . .
N8 N 0.2184(2) 0.41892(17) 0.80983(16) 0.0396(13) Uani 1 1 d . . .
N9 N 0.2835(2) 0.54368(15) 0.71066(16) 0.0375(13) Uani 1 1 d . . .
N10 N 0.0935(3) 0.6224(2) 0.69634(19) 0.0649(17) Uani 1 1 d . . .
N11 N -0.0003(3) 0.4954(3) 0.7909(2) 0.095(2) Uani 1 1 d . . .
N12 N 0.1939(3) 0.5819(2) 0.8597(2) 0.0769(19) Uani 1 1 d . . .
N13 N 0.0724(2) 0.39713(18) 0.53348(17) 0.0436(13) Uani 1 1 d . . .
N14 N -0.0385(2) 0.40811(18) 0.58772(17) 0.0425(13) Uani 1 1 d . . .
N15 N 0.0150(2) 0.29853(17) 0.58778(14) 0.0356(12) Uani 1 1 d . . .
N16 N 0.0306(2) 0.33972(18) 0.68759(15) 0.0396(13) Uani 1 1 d . . .
N17 N 0.2295(2) 0.30595(17) 0.80939(15) 0.0391(13) Uani 1 1 d . . .
N18 N 0.2638(2) 0.35388(19) 0.90461(17) 0.0518(15) Uani 1 1 d . . .
N19 N 0.3777(3) 0.32150(19) 0.85811(19) 0.0627(16) Uani 1 1 d . . .
N20 N 0.3622(2) 0.42579(17) 0.85905(16) 0.0428(13) Uani 1 1 d . . .
N21 N 0.4337(2) 0.51923(15) 0.72302(15) 0.0330(12) Uani 1 1 d . . .
N22 N 0.3951(2) 0.61762(16) 0.69997(18) 0.0429(13) Uani 1 1 d . . .
N23 N 0.4311(2) 0.55281(17) 0.61359(17) 0.0399(13) Uani 1 1 d . . .
N24 N 0.3024(2) 0.59124(18) 0.60537(17) 0.0453(14) Uani 1 1 d . . .
C1 C 0.3156(3) 0.3403(2) 0.5576(2) 0.0504(18) Uani 1 1 d . . .
C2 C 0.3283(3) 0.2779(3) 0.6470(2) 0.0519(18) Uani 1 1 d . . .
C3 C 0.4274(3) 0.3575(2) 0.6382(2) 0.0480(18) Uani 1 1 d . . .
C4 C 0.2245(3) 0.3499(2) 0.62987(19) 0.0372(15) Uani 1 1 d . . .
C5 C 0.3286(2) 0.3642(2) 0.7127(2) 0.0395(16) Uani 1 1 d . . .
C6 C 0.3251(2) 0.4322(2) 0.62985(19) 0.0403(16) Uani 1 1 d . . .
C7 C 0.1156(2) 0.4736(2) 0.6940(2) 0.0394(16) Uani 1 1 d . . .
C8 C 0.1881(3) 0.4557(2) 0.7900(2) 0.0380(16) Uani 1 1 d . . .
C9 C 0.2322(3) 0.53232(19) 0.7282(2) 0.0381(16) Uani 1 1 d . . .
C10 C 0.1116(3) 0.5808(2) 0.7190(2) 0.0543(18) Uani 1 1 d . . .
C11 C 0.0544(3) 0.5050(3) 0.7782(2) 0.066(2) Uani 1 1 d . . .
C12 C 0.1746(3) 0.5580(3) 0.8198(2) 0.062(2) Uani 1 1 d . . .
C13 C 0.4952(3) 0.5323(2) 0.6169(2) 0.0499(18) Uani 1 1 d . . .
H13 H 0.5113 0.5128 0.6485 0.060 Uiso 1 1 calc R . .
C14 C 0.5407(3) 0.5369(2) 0.5780(2) 0.0505(18) Uani 1 1 d . . .
C15 C 0.5179(3) 0.5640(2) 0.5303(2) 0.0555(17) Uani 1 1 d . . .
C16 C 0.4486(3) 0.5885(2) 0.5241(2) 0.0509(18) Uani 1 1 d . . .
C17 C 0.4192(3) 0.6192(2) 0.4780(2) 0.0554(18) Uani 1 1 d . . .
H17 H 0.4449 0.6236 0.4486 0.067 Uiso 1 1 calc R . .
C18 C 0.3534(3) 0.6429(3) 0.4756(2) 0.067(2) Uani 1 1 d . . .
H18 H 0.3363 0.6637 0.4452 0.081 Uiso 1 1 calc R . .
C19 C 0.3101(3) 0.6360(2) 0.5195(2) 0.0527(18) Uani 1 1 d . . .
C20 C 0.2419(3) 0.6595(2) 0.5199(2) 0.057(2) Uani 1 1 d . . .
C21 C 0.2055(3) 0.6476(2) 0.5639(2) 0.0539(19) Uani 1 1 d . . .
C22 C 0.2367(3) 0.6122(2) 0.6047(2) 0.0510(18) Uani 1 1 d . . .
H22 H 0.2109 0.6026 0.6328 0.061 Uiso 1 1 calc R . .
C23 C 0.3385(3) 0.6035(2) 0.5631(2) 0.0423(16) Uani 1 1 d . . .
C24 C 0.4078(2) 0.5814(2) 0.5671(2) 0.0426(16) Uani 1 1 d . . .
C25 C 0.6126(3) 0.5124(3) 0.5880(3) 0.071(2) Uani 1 1 d . . .
H25A H 0.6174 0.4860 0.5601 0.107 Uiso 1 1 calc R . .
H25B H 0.6191 0.4953 0.6234 0.107 Uiso 1 1 calc R . .
H25C H 0.6477 0.5400 0.5870 0.107 Uiso 1 1 calc R . .
C26 C 0.5650(3) 0.5704(3) 0.4875(3) 0.076(2) Uani 1 1 d . . .
H26A H 0.6031 0.5946 0.5005 0.115 Uiso 1 1 calc R . .
H26B H 0.5385 0.5850 0.4549 0.115 Uiso 1 1 calc R . .
H26C H 0.5841 0.5359 0.4795 0.115 Uiso 1 1 calc R . .
C27 C 0.2079(4) 0.6945(3) 0.4751(3) 0.081(3) Uani 1 1 d . . .
H27A H 0.1661 0.6771 0.4571 0.122 Uiso 1 1 calc R . .
H27B H 0.2403 0.7008 0.4491 0.122 Uiso 1 1 calc R . .
H27C H 0.1952 0.7284 0.4902 0.122 Uiso 1 1 calc R . .
C28 C 0.1340(3) 0.6708(3) 0.5695(2) 0.059(2) Uani 1 1 d . . .
H28A H 0.1186 0.6578 0.6028 0.088 Uiso 1 1 calc R . .
H28B H 0.1006 0.6601 0.5386 0.088 Uiso 1 1 calc R . .
H28C H 0.1371 0.7095 0.5708 0.088 Uiso 1 1 calc R . .
C29 C 0.3729(3) 0.6684(2) 0.6898(2) 0.0540(19) Uani 1 1 d . . .
H29 H 0.3317 0.6732 0.6654 0.065 Uiso 1 1 calc R . .
C30 C 0.4054(3) 0.7132(2) 0.7123(3) 0.063(2) Uani 1 1 d . . .
C31 C 0.4668(4) 0.7079(2) 0.7492(3) 0.072(2) Uani 1 1 d . . .
C32 C 0.4934(3) 0.6544(2) 0.7620(2) 0.060(2) Uani 1 1 d . . .
C33 C 0.5563(3) 0.6424(3) 0.7974(3) 0.072(2) Uani 1 1 d . . .
H33 H 0.5831 0.6706 0.8145 0.086 Uiso 1 1 calc R . .
C34 C 0.5783(3) 0.5915(2) 0.8069(3) 0.070(2) Uani 1 1 d . . .
H34 H 0.6207 0.5853 0.8296 0.084 Uiso 1 1 calc R . .
C35 C 0.5388(3) 0.5468(2) 0.7834(2) 0.0503(18) Uani 1 1 d . . .
C36 C 0.5588(3) 0.4920(2) 0.7930(2) 0.059(2) Uani 1 1 d . . .
C37 C 0.5119(3) 0.4531(2) 0.7689(2) 0.0475(18) Uani 1 1 d . . .
C38 C 0.4509(3) 0.4686(2) 0.7341(2) 0.0376(16) Uani 1 1 d . . .
H38 H 0.4210 0.4417 0.7179 0.045 Uiso 1 1 calc R . .
C39 C 0.4762(3) 0.5579(2) 0.7478(2) 0.0392(16) Uani 1 1 d . . .
C40 C 0.4556(3) 0.6118(2) 0.7363(2) 0.0397(16) Uani 1 1 d . . .
C41 C 0.3739(4) 0.7681(2) 0.6990(3) 0.087(3) Uani 1 1 d . . .
H41A H 0.3644 0.7853 0.7323 0.131 Uiso 1 1 calc R . .
H41B H 0.3305 0.7644 0.6745 0.131 Uiso 1 1 calc R . .
H41C H 0.4067 0.7897 0.6819 0.131 Uiso 1 1 calc R . .
C42 C 0.5065(4) 0.7553(3) 0.7759(3) 0.111(3) Uani 1 1 d . . .
H42A H 0.5356 0.7707 0.7509 0.166 Uiso 1 1 calc R . .
H42B H 0.5359 0.7436 0.8085 0.166 Uiso 1 1 calc R . .
H42C H 0.4735 0.7818 0.7853 0.166 Uiso 1 1 calc R . .
C43 C 0.6255(3) 0.4764(3) 0.8290(3) 0.084(3) Uani 1 1 d . . .
H43A H 0.6158 0.4719 0.8661 0.126 Uiso 1 1 calc R . .
H43B H 0.6604 0.5042 0.8278 0.126 Uiso 1 1 calc R . .
H43C H 0.6432 0.4431 0.8162 0.126 Uiso 1 1 calc R . .
C44 C 0.5268(3) 0.3938(2) 0.7773(2) 0.061(2) Uani 1 1 d . . .
H44A H 0.5655 0.3835 0.7581 0.092 Uiso 1 1 calc R . .
H44B H 0.4854 0.3734 0.7633 0.092 Uiso 1 1 calc R . .
H44C H 0.5390 0.3865 0.8158 0.092 Uiso 1 1 calc R . .
C45 C 0.1263(3) 0.3916(2) 0.5040(2) 0.0454(17) Uani 1 1 d . . .
H45 H 0.1678 0.3763 0.5217 0.054 Uiso 1 1 calc R . .
C46 C 0.1257(3) 0.4068(2) 0.4487(2) 0.0435(17) Uani 1 1 d . . .
C47 C 0.0650(3) 0.4296(2) 0.4211(2) 0.0512(18) Uani 1 1 d . . .
C48 C 0.0067(3) 0.4363(2) 0.4492(2) 0.0450(17) Uani 1 1 d . . .
C49 C -0.0589(3) 0.4607(2) 0.4262(2) 0.0495(18) Uani 1 1 d . . .
H49 H -0.0639 0.4718 0.3897 0.059 Uiso 1 1 calc R . .
C50 C -0.1121(3) 0.4681(2) 0.4541(2) 0.0446(17) Uani 1 1 d . . .
H50 H -0.1526 0.4853 0.4369 0.054 Uiso 1 1 calc R . .
C51 C -0.1106(3) 0.4510(2) 0.5095(2) 0.0425(17) Uani 1 1 d . . .
C52 C -0.1664(3) 0.4559(2) 0.5396(2) 0.0527(19) Uani 1 1 d . . .
C53 C -0.1593(3) 0.4359(2) 0.5931(2) 0.0535(19) Uani 1 1 d . . .
C54 C -0.0930(3) 0.4131(2) 0.6148(2) 0.0555(19) Uani 1 1 d . . .
H54 H -0.0879 0.4008 0.6509 0.067 Uiso 1 1 calc R . .
C55 C -0.0471(3) 0.4264(2) 0.5356(2) 0.0449(17) Uani 1 1 d . . .
C56 C 0.0122(3) 0.4194(2) 0.5057(2) 0.0432(17) Uani 1 1 d . . .
C57 C 0.1911(3) 0.3975(3) 0.4222(2) 0.066(2) Uani 1 1 d . . .
H57A H 0.2281 0.3837 0.4490 0.099 Uiso 1 1 calc R . .
H57B H 0.2061 0.4309 0.4077 0.099 Uiso 1 1 calc R . .
H57C H 0.1810 0.3718 0.3929 0.099 Uiso 1 1 calc R . .
C58 C 0.0607(3) 0.4485(2) 0.3632(2) 0.060(2) Uani 1 1 d . . .
H58A H 0.1068 0.4468 0.3516 0.090 Uiso 1 1 calc R . .
H58B H 0.0438 0.4850 0.3606 0.090 Uiso 1 1 calc R . .
H58C H 0.0286 0.4257 0.3399 0.090 Uiso 1 1 calc R . .
C59 C -0.2357(3) 0.4830(3) 0.5136(3) 0.064(2) Uani 1 1 d . . .
H59A H -0.2284 0.5213 0.5113 0.096 Uiso 1 1 calc R . .
H59B H -0.2723 0.4761 0.5360 0.096 Uiso 1 1 calc R . .
H59C H -0.2495 0.4687 0.4775 0.096 Uiso 1 1 calc R . .
C60 C -0.2171(3) 0.4386(3) 0.6287(3) 0.079(2) Uani 1 1 d . . .
H60A H -0.2274 0.4757 0.6358 0.119 Uiso 1 1 calc R . .
H60B H -0.2021 0.4205 0.6629 0.119 Uiso 1 1 calc R . .
H60C H -0.2588 0.4214 0.6103 0.119 Uiso 1 1 calc R . .
C61 C 0.0075(3) 0.2763(2) 0.5380(2) 0.0436(16) Uani 1 1 d . . .
H61 H 0.0256 0.2956 0.5105 0.052 Uiso 1 1 calc R . .
C62 C -0.0250(3) 0.2270(2) 0.52301(19) 0.0390(16) Uani 1 1 d . . .
C63 C -0.0551(3) 0.1990(2) 0.5612(2) 0.0462(17) Uani 1 1 d . . .
C64 C -0.0511(3) 0.2215(2) 0.6153(2) 0.0428(17) Uani 1 1 d . . .
C65 C -0.0798(3) 0.1958(3) 0.6593(2) 0.0605(19) Uani 1 1 d . . .
H65 H -0.1035 0.1631 0.6532 0.073 Uiso 1 1 calc R . .
C66 C -0.0730(3) 0.2182(3) 0.7096(2) 0.063(2) Uani 1 1 d . . .
H66 H -0.0938 0.2011 0.7371 0.075 Uiso 1 1 calc R . .
C67 C -0.0351(3) 0.2671(2) 0.7222(2) 0.0495(18) Uani 1 1 d . . .
C68 C -0.0253(3) 0.2910(2) 0.7755(2) 0.0498(18) Uani 1 1 d . . .
C69 C 0.0148(3) 0.3369(2) 0.7841(2) 0.0446(17) Uani 1 1 d . . .
C70 C 0.0417(3) 0.3592(2) 0.7379(2) 0.0475(18) Uani 1 1 d . . .
H70 H 0.0694 0.3901 0.7436 0.057 Uiso 1 1 calc R . .
C71 C -0.0066(3) 0.2925(2) 0.68056(19) 0.0382(16) Uani 1 1 d . . .
C72 C -0.0150(2) 0.2703(2) 0.62628(18) 0.0344(15) Uani 1 1 d . . .
C73 C -0.0261(3) 0.2067(3) 0.4656(2) 0.062(2) Uani 1 1 d . . .
H73A H 0.0007 0.1738 0.4662 0.092 Uiso 1 1 calc R . .
H73B H -0.0056 0.2332 0.4441 0.092 Uiso 1 1 calc R . .
H73C H -0.0742 0.1999 0.4498 0.092 Uiso 1 1 calc R . .
C74 C -0.0904(3) 0.1459(2) 0.5469(2) 0.063(2) Uani 1 1 d . . .
H74A H -0.1355 0.1520 0.5252 0.095 Uiso 1 1 calc R . .
H74B H -0.0972 0.1272 0.5799 0.095 Uiso 1 1 calc R . .
H74C H -0.0611 0.1246 0.5263 0.095 Uiso 1 1 calc R . .
C75 C -0.0561(4) 0.2641(3) 0.8221(2) 0.079(2) Uani 1 1 d . . .
H75A H -0.0294 0.2744 0.8564 0.118 Uiso 1 1 calc R . .
H75B H -0.0541 0.2256 0.8180 0.118 Uiso 1 1 calc R . .
H75C H -0.1046 0.2751 0.8214 0.118 Uiso 1 1 calc R . .
C76 C 0.0324(3) 0.3630(2) 0.8380(2) 0.0544(19) Uani 1 1 d . . .
H76A H -0.0099 0.3774 0.8497 0.082 Uiso 1 1 calc R . .
H76B H 0.0656 0.3917 0.8352 0.082 Uiso 1 1 calc R . .
H76C H 0.0531 0.3369 0.8643 0.082 Uiso 1 1 calc R . .
C77 C 0.2109(3) 0.2845(2) 0.7605(2) 0.0460(17) Uani 1 1 d . . .
H77 H 0.2292 0.2997 0.7308 0.055 Uiso 1 1 calc R . .
C78 C 0.1658(3) 0.2409(2) 0.7506(2) 0.0460(17) Uani 1 1 d . . .
C79 C 0.1344(3) 0.2189(2) 0.7931(2) 0.0447(17) Uani 1 1 d . . .
C80 C 0.1519(3) 0.2423(2) 0.8454(2) 0.0458(17) Uani 1 1 d . . .
C81 C 0.1250(3) 0.2248(3) 0.8945(2) 0.0575(19) Uani 1 1 d . . .
H81 H 0.0922 0.1968 0.8921 0.069 Uiso 1 1 calc R . .
C82 C 0.1458(3) 0.2477(2) 0.9437(2) 0.0535(18) Uani 1 1 d . . .
H82 H 0.1289 0.2336 0.9745 0.064 Uiso 1 1 calc R . .
C83 C 0.1922(3) 0.2921(2) 0.9504(2) 0.0504(18) Uani 1 1 d . . .
C84 C 0.2155(3) 0.3186(3) 1.0013(2) 0.073(2) Uani 1 1 d . . .
C85 C 0.2603(3) 0.3621(3) 1.0009(2) 0.083(3) Uani 1 1 d . . .
C86 C 0.2836(3) 0.3780(3) 0.9520(3) 0.076(2) Uani 1 1 d . . .
H86 H 0.3147 0.4070 0.9529 0.091 Uiso 1 1 calc R . .
C87 C 0.2190(3) 0.3109(2) 0.9037(2) 0.0422(16) Uani 1 1 d . . .
C88 C 0.1990(3) 0.2856(2) 0.85117(19) 0.0392(16) Uani 1 1 d . . .
C89 C 0.1532(3) 0.2186(3) 0.6927(2) 0.060(2) Uani 1 1 d . . .
H89A H 0.1798 0.1858 0.6909 0.091 Uiso 1 1 calc R . .
H89B H 0.1683 0.2446 0.6677 0.091 Uiso 1 1 calc R . .
H89C H 0.1037 0.2112 0.6827 0.091 Uiso 1 1 calc R . .
C90 C 0.0876(3) 0.1703(2) 0.7844(2) 0.060(2) Uani 1 1 d . . .
H90A H 0.0581 0.1731 0.7496 0.090 Uiso 1 1 calc R . .
H90B H 0.0584 0.1681 0.8132 0.090 Uiso 1 1 calc R . .
H90C H 0.1163 0.1384 0.7847 0.090 Uiso 1 1 calc R . .
C91 C 0.1889(3) 0.2984(3) 1.0527(2) 0.081(3) Uani 1 1 d . . .
H91A H 0.2075 0.3207 1.0832 0.121 Uiso 1 1 calc R . .
H91B H 0.2041 0.2618 1.0596 0.121 Uiso 1 1 calc R . .
H91C H 0.1380 0.2998 1.0480 0.121 Uiso 1 1 calc R . .
C92 C 0.2866(4) 0.3937(4) 1.0536(3) 0.143(4) Uani 1 1 d . . .
H92A H 0.3035 0.3689 1.0824 0.215 Uiso 1 1 calc R . .
H92B H 0.2484 0.4146 1.0643 0.215 Uiso 1 1 calc R . .
H92C H 0.3245 0.4173 1.0468 0.215 Uiso 1 1 calc R . .
C93 C 0.3827(4) 0.2682(3) 0.8548(3) 0.089(3) Uani 1 1 d . . .
H93 H 0.3451 0.2490 0.8360 0.107 Uiso 1 1 calc R . .
C94 C 0.4427(6) 0.2401(3) 0.8787(3) 0.135(4) Uani 1 1 d . . .
C95 C 0.5006(5) 0.2672(3) 0.9066(3) 0.109(3) Uani 1 1 d . . .
C96 C 0.4948(4) 0.3244(3) 0.9101(3) 0.088(3) Uani 1 1 d . . .
C97 C 0.5468(4) 0.3590(3) 0.9362(3) 0.091(3) Uani 1 1 d . . .
H97 H 0.5883 0.3436 0.9538 0.109 Uiso 1 1 calc R . .
C98 C 0.5409(4) 0.4133(3) 0.9374(3) 0.082(3) Uani 1 1 d . . .
H98 H 0.5774 0.4338 0.9560 0.098 Uiso 1 1 calc R . .
C99 C 0.4785(3) 0.4399(3) 0.9103(2) 0.060(2) Uani 1 1 d . . .
C100 C 0.4682(3) 0.4967(3) 0.9078(2) 0.059(2) Uani 1 1 d . . .
C101 C 0.4057(3) 0.5150(2) 0.8785(2) 0.0487(17) Uani 1 1 d . . .
C102 C 0.3542(3) 0.4783(2) 0.8544(2) 0.0460(17) Uani 1 1 d . . .
H102 H 0.3130 0.4918 0.8345 0.055 Uiso 1 1 calc R . .
C103 C 0.4237(3) 0.4064(2) 0.8853(2) 0.0563(19) Uani 1 1 d . . .
C104 C 0.4316(3) 0.3488(3) 0.8845(2) 0.063(2) Uani 1 1 d . . .
C105 C 0.4382(6) 0.1775(3) 0.8748(4) 0.158(5) Uani 1 1 d . . .
H10G H 0.4802 0.1638 0.8621 0.237 Uiso 1 1 calc R . .
H10H H 0.3974 0.1674 0.8495 0.237 Uiso 1 1 calc R . .
H10I H 0.4341 0.1628 0.9104 0.237 Uiso 1 1 calc R . .
C106 C 0.5668(5) 0.2404(3) 0.9362(4) 0.154(4) Uani 1 1 d . . .
H10J H 0.5573 0.2029 0.9421 0.231 Uiso 1 1 calc R . .
H10K H 0.5803 0.2578 0.9709 0.231 Uiso 1 1 calc R . .
H10L H 0.6046 0.2435 0.9142 0.231 Uiso 1 1 calc R . .
C107 C 0.5202(4) 0.5355(3) 0.9350(3) 0.086(3) Uani 1 1 d . . .
H10D H 0.5455 0.5520 0.9081 0.129 Uiso 1 1 calc R . .
H10E H 0.5531 0.5169 0.9616 0.129 Uiso 1 1 calc R . .
H10F H 0.4960 0.5628 0.9530 0.129 Uiso 1 1 calc R . .
C108 C 0.3894(3) 0.5750(2) 0.8711(3) 0.065(2) Uani 1 1 d . . .
H10A H 0.3871 0.5912 0.9063 0.097 Uiso 1 1 calc R . .
H10B H 0.3448 0.5796 0.8483 0.097 Uiso 1 1 calc R . .
H10C H 0.4262 0.5921 0.8540 0.097 Uiso 1 1 calc R . .
O20S O 0.6973(6) 0.4795(5) 1.0163(5) 0.115(4) Uiso 0.50 1 d P A -20
O23S O 0.1218(6) 0.4815(5) 0.9223(4) 0.107(3) Uiso 0.50 1 d P B -23
O21S O 0.0884(6) 0.4488(5) 0.9609(5) 0.115(4) Uiso 0.50 1 d P C -24
O2S O -0.2747(7) 0.1676(5) 0.5590(5) 0.128(4) Uiso 0.50 1 d P D -2
O16S O 0.6390(6) 0.3535(5) 0.6648(5) 0.111(4) Uiso 0.50 1 d P E -16
O30S O 0.2637(6) 0.6778(5) 0.7907(5) 0.120(4) Uiso 0.50 1 d P F -30
O5S O 0.0691(7) 0.0814(5) 0.4950(5) 0.132(4) Uiso 0.50 1 d P G -5
O25S O -0.0667(6) 0.5858(5) 0.8673(5) 0.118(4) Uiso 0.50 1 d P H -25
O9S O 0.3073(5) 0.1793(4) 0.7618(4) 0.094(3) Uiso 0.50 1 d P I -9
O13S O 0.5313(14) 0.2854(11) 1.0825(11) 0.139(9) Uiso 0.25 1 d P J -13
O32S O 0.2251(9) 0.8201(7) 0.5932(7) 0.068(5) Uiso 0.25 1 d P K -32
O10S O 0.3151(5) 0.1918(4) 0.9091(4) 0.086(3) Uiso 0.50 1 d P L -10
O11S O 0.4360(8) 0.2481(6) 0.5469(6) 0.161(5) Uiso 0.50 1 d P M -11
O1S O -0.2156(6) 0.2052(5) 0.8059(5) 0.120(4) Uiso 0.50 1 d P N -1
O26S O -0.1301(7) 0.4560(6) 0.7661(6) 0.144(5) Uiso 0.50 1 d P O -26
O31S O 0.2752(19) 0.7300(15) 0.8154(14) 0.195(14) Uiso 0.25 1 d P P -31
O4S O -0.1048(14) 0.0512(11) 0.4213(10) 0.135(9) Uiso 0.25 1 d P Q -4
O18S O 0.7345(9) 0.3826(7) 0.7614(7) 0.189(7) Uiso 0.50 1 d P R -18
O19S O 0.7396(15) 0.3138(12) 0.9462(11) 0.147(10) Uiso 0.25 1 d P S -19
O6S O 0.1342(10) 0.0715(8) 0.6506(8) 0.086(6) Uiso 0.25 1 d P T -6
O24S O 0.2138(14) 0.5450(11) 1.0608(11) 0.139(9) Uiso 0.25 1 d P U -24
O22S O 0.1909(14) 0.4860(11) 0.9561(11) 0.139(9) Uiso 0.25 1 d P V -22
O33S O 0.3444(13) 0.7617(11) 0.3823(10) 0.130(9) Uiso 0.25 1 d P . .
O29S O 0.2547(15) 0.7921(12) 0.8275(12) 0.148(10) Uiso 0.25 1 d P W -29
O8S O 0.2273(15) 0.0633(12) 0.7451(11) 0.146(10) Uiso 0.25 1 d P X -8
O28S O -0.2765(14) 0.6051(11) 0.7010(11) 0.137(9) Uiso 0.25 1 d P Y -28
O17S O 0.6317(7) 0.3949(6) 0.6829(6) 0.145(5) Uiso 0.50 1 d P Z -17
O14S O 0.5629(12) 0.2987(9) 1.0725(9) 0.101(7) Uiso 0.25 1 d P A -14
O15S O 0.6259(10) 0.3168(9) 0.6505(8) 0.090(6) Uiso 0.25 1 d P B -15
O12S O 0.4915(9) 0.2934(7) 1.0596(6) 0.163(6) Uiso 0.50 1 d P C -12
O7S O 0.1945(12) 0.0695(9) 0.6730(9) 0.107(7) Uiso 0.25 1 d P D -7
O34S O 0.3988(13) 0.2097(11) 0.5350(10) 0.127(8) Uiso 0.25 1 d P E -34

loop_
_atom_site_aniso_label
_atom_site_aniso_U_11
_atom_site_aniso_U_22
_atom_site_aniso_U_33
_atom_site_aniso_U_23
_atom_site_aniso_U_13
_atom_site_aniso_U_12
Co1 0.0297(4) 0.0558(5) 0.0312(4) 0.0088(4) 0.0052(3) -0.0030(3)
Co2 0.0490(4) 0.0348(4) 0.0315(4) 0.0063(3) 0.0049(3) -0.0007(3)
Co3 0.0357(4) 0.0348(4) 0.0378(4) 0.0038(3) 0.0090(3) -0.0008(3)
Fe1 0.0359(4) 0.0474(5) 0.0414(4) 0.0100(4) 0.0046(4) 0.0013(4)
Fe2 0.0598(5) 0.0452(5) 0.0362(4) 0.0075(4) 0.0169(4) 0.0147(4)
N1 0.072(3) 0.094(4) 0.040(3) 0.010(3) 0.008(3) -0.010(3)
N2 0.050(3) 0.054(3) 0.085(4) 0.011(3) -0.005(3) 0.005(3)
N3 0.038(3) 0.083(4) 0.068(3) -0.003(3) 0.010(2) 0.002(3)
N4 0.040(2) 0.051(3) 0.027(2) 0.013(2) -0.0037(19) -0.010(2)
N5 0.043(2) 0.036(3) 0.043(3) 0.007(2) -0.001(2) -0.002(2)
N6 0.034(2) 0.041(3) 0.041(2) 0.016(2) 0.0115(19) 0.003(2)
N7 0.034(2) 0.053(3) 0.048(3) 0.027(2) 0.007(2) 0.007(2)
N8 0.040(2) 0.046(3) 0.035(2) 0.004(2) 0.011(2) -0.004(2)
N9 0.061(3) 0.020(2) 0.031(2) 0.0049(19) -0.001(2) 0.002(2)
N10 0.087(3) 0.063(3) 0.045(3) -0.019(3) 0.012(3) 0.023(3)
N11 0.085(3) 0.115(5) 0.095(4) 0.046(3) 0.054(3) 0.042(3)
N12 0.120(4) 0.061(4) 0.055(3) -0.005(3) 0.031(3) 0.014(3)
N13 0.027(2) 0.052(3) 0.048(3) 0.016(2) -0.006(2) -0.002(2)
N14 0.034(2) 0.054(3) 0.043(3) -0.004(2) 0.016(2) -0.012(2)
N15 0.038(2) 0.057(3) 0.012(2) 0.003(2) 0.0057(18) 0.004(2)
N16 0.040(2) 0.055(3) 0.021(2) 0.005(2) -0.0008(19) -0.005(2)
N17 0.046(2) 0.045(3) 0.026(2) -0.002(2) 0.003(2) -0.008(2)
N18 0.055(3) 0.060(3) 0.039(3) 0.002(2) 0.003(2) -0.011(3)
N19 0.102(4) 0.035(3) 0.052(3) 0.002(2) 0.016(3) 0.016(3)
N20 0.053(3) 0.041(3) 0.036(2) 0.008(2) 0.013(2) 0.006(2)
N21 0.041(2) 0.026(2) 0.034(2) 0.0008(19) 0.0123(19) -0.0016(19)
N22 0.041(2) 0.032(3) 0.055(3) 0.004(2) 0.003(2) 0.002(2)
N23 0.030(2) 0.040(3) 0.049(3) -0.002(2) 0.004(2) -0.008(2)
N24 0.039(2) 0.049(3) 0.049(3) -0.008(2) 0.009(2) -0.008(2)
C1 0.039(3) 0.053(4) 0.058(4) 0.018(3) 0.001(3) 0.000(3)
C2 0.035(3) 0.060(4) 0.061(4) 0.010(3) 0.004(3) 0.009(3)
C3 0.057(3) 0.051(4) 0.035(3) 0.001(3) 0.002(3) 0.002(3)
C4 0.042(3) 0.041(3) 0.026(3) 0.011(2) -0.003(2) 0.002(3)
C5 0.027(3) 0.041(3) 0.047(3) 0.010(3) -0.007(3) -0.009(2)
C6 0.028(3) 0.065(4) 0.031(3) 0.020(3) 0.016(2) 0.011(3)
C7 0.033(3) 0.054(3) 0.034(3) 0.018(3) 0.019(2) 0.004(3)
C8 0.041(3) 0.041(3) 0.031(3) -0.001(3) -0.001(2) -0.002(3)
C9 0.063(3) 0.022(3) 0.030(3) 0.008(2) 0.010(3) -0.002(3)
C10 0.070(4) 0.046(4) 0.049(3) 0.000(3) 0.016(3) 0.016(3)
C11 0.081(4) 0.062(4) 0.060(4) 0.017(3) 0.032(3) 0.031(3)
C12 0.086(4) 0.062(4) 0.038(3) 0.002(3) 0.016(3) 0.034(3)
C13 0.039(3) 0.050(4) 0.062(4) -0.012(3) 0.011(3) -0.007(3)
C14 0.046(3) 0.060(4) 0.049(3) -0.012(3) 0.023(3) -0.013(3)
C15 0.060(3) 0.057(4) 0.058(3) -0.026(3) 0.038(3) -0.035(3)
C16 0.060(3) 0.046(3) 0.049(3) -0.003(3) 0.016(3) -0.019(3)
C17 0.068(3) 0.062(4) 0.042(3) -0.017(3) 0.031(3) -0.023(3)
C18 0.088(4) 0.070(4) 0.044(4) 0.004(3) 0.008(3) -0.023(4)
C19 0.053(3) 0.064(4) 0.044(3) -0.007(3) 0.018(3) -0.019(3)
C20 0.072(4) 0.057(4) 0.040(3) 0.002(3) -0.005(3) -0.005(3)
C21 0.065(4) 0.054(4) 0.039(3) -0.003(3) -0.011(3) -0.012(3)
C22 0.047(3) 0.055(4) 0.051(4) -0.007(3) 0.008(3) -0.009(3)
C23 0.057(3) 0.040(3) 0.031(3) 0.002(3) 0.008(3) -0.017(3)
C24 0.030(3) 0.048(3) 0.051(3) -0.012(3) 0.013(3) -0.011(3)
C25 0.036(3) 0.078(5) 0.104(5) -0.029(4) 0.030(3) -0.011(3)
C26 0.081(4) 0.076(5) 0.079(4) -0.024(4) 0.036(4) -0.027(4)
C27 0.078(4) 0.089(5) 0.072(5) 0.019(4) -0.005(4) -0.007(4)
C28 0.042(3) 0.068(4) 0.064(4) 0.001(3) -0.004(3) 0.006(3)
C29 0.049(3) 0.047(4) 0.061(4) 0.006(3) -0.008(3) 0.000(3)
C30 0.058(4) 0.036(3) 0.086(5) 0.006(3) -0.023(3) -0.006(3)
C31 0.081(4) 0.033(3) 0.095(5) -0.002(3) -0.013(4) -0.017(3)
C32 0.069(4) 0.045(4) 0.061(4) 0.008(3) -0.009(3) 0.000(3)
C33 0.073(4) 0.047(4) 0.083(5) 0.009(3) -0.033(4) -0.014(3)
C34 0.073(4) 0.046(4) 0.079(4) 0.011(3) -0.028(4) -0.001(3)
C35 0.054(3) 0.035(3) 0.059(4) 0.002(3) -0.004(3) -0.003(3)
C36 0.065(4) 0.054(4) 0.053(4) 0.000(3) -0.010(3) 0.005(3)
C37 0.060(3) 0.038(3) 0.043(3) -0.003(3) 0.000(3) 0.002(3)
C38 0.046(3) 0.032(3) 0.035(3) 0.004(3) 0.006(3) 0.001(3)
C39 0.043(3) 0.031(3) 0.043(3) 0.007(3) 0.005(3) -0.002(3)
C40 0.045(3) 0.034(3) 0.039(3) 0.005(3) 0.002(3) -0.004(3)
C41 0.080(4) 0.044(4) 0.123(6) 0.017(4) -0.042(4) -0.009(4)
C42 0.121(6) 0.042(4) 0.145(7) 0.009(4) -0.067(5) -0.004(4)
C43 0.078(4) 0.070(5) 0.091(5) 0.006(4) -0.032(4) 0.026(4)
C44 0.072(4) 0.044(4) 0.063(4) 0.002(3) -0.009(3) 0.012(3)
C45 0.033(3) 0.047(3) 0.057(4) 0.003(3) 0.010(3) -0.004(3)
C46 0.057(3) 0.045(3) 0.028(3) 0.010(3) 0.003(3) -0.006(3)
C47 0.059(3) 0.055(4) 0.039(3) 0.011(3) 0.005(3) -0.012(3)
C48 0.065(4) 0.030(3) 0.037(3) 0.007(3) -0.003(3) -0.010(3)
C49 0.059(3) 0.036(3) 0.049(3) 0.008(3) -0.008(3) 0.002(3)
C50 0.041(3) 0.048(3) 0.043(3) 0.007(3) -0.001(3) 0.005(3)
C51 0.033(3) 0.036(3) 0.058(4) -0.008(3) 0.005(3) -0.009(3)
C52 0.042(3) 0.054(4) 0.060(4) -0.008(3) -0.002(3) -0.008(3)
C53 0.028(3) 0.061(4) 0.074(4) 0.003(3) 0.017(3) -0.001(3)
C54 0.044(3) 0.066(4) 0.057(4) -0.005(3) 0.008(3) -0.011(3)
C55 0.041(3) 0.045(3) 0.048(3) 0.007(3) 0.005(3) -0.003(3)
C56 0.046(3) 0.037(3) 0.046(3) 0.004(3) 0.003(3) -0.008(3)
C57 0.076(4) 0.072(4) 0.055(4) 0.009(3) 0.026(3) -0.012(4)
C58 0.086(4) 0.049(4) 0.044(3) 0.013(3) 0.008(3) 0.016(3)
C59 0.044(3) 0.070(4) 0.076(4) -0.015(4) 0.002(3) 0.002(3)
C60 0.062(4) 0.103(6) 0.079(4) 0.005(4) 0.032(3) 0.003(4)
C61 0.036(3) 0.062(4) 0.036(3) 0.018(3) 0.015(2) 0.007(3)
C62 0.044(3) 0.052(3) 0.022(3) 0.002(3) 0.008(2) 0.000(3)
C63 0.045(3) 0.059(4) 0.037(3) -0.006(3) 0.014(3) -0.001(3)
C64 0.034(3) 0.070(4) 0.025(3) 0.002(3) 0.007(2) -0.006(3)
C65 0.081(4) 0.071(4) 0.034(3) -0.011(3) 0.022(3) -0.036(3)
C66 0.084(4) 0.075(4) 0.032(3) 0.009(3) 0.023(3) -0.034(4)
C67 0.069(4) 0.052(4) 0.029(3) 0.007(3) 0.011(3) -0.026(3)
C68 0.083(4) 0.041(3) 0.028(3) 0.006(3) 0.018(3) -0.015(3)
C69 0.063(3) 0.048(3) 0.022(3) 0.001(3) 0.003(3) -0.013(3)
C70 0.047(3) 0.055(4) 0.040(3) 0.004(3) 0.004(3) -0.013(3)
C71 0.045(3) 0.046(3) 0.025(3) 0.000(3) 0.007(2) -0.012(3)
C72 0.033(3) 0.052(3) 0.020(3) 0.003(3) 0.005(2) -0.011(3)
C73 0.072(4) 0.078(4) 0.038(3) -0.002(3) 0.019(3) -0.003(4)
C74 0.073(4) 0.070(4) 0.045(4) -0.007(3) 0.002(3) -0.030(3)
C75 0.126(5) 0.085(5) 0.031(3) 0.001(3) 0.032(3) -0.041(4)
C76 0.083(4) 0.051(4) 0.032(3) 0.000(3) 0.019(3) -0.017(3)
C77 0.050(3) 0.053(4) 0.034(3) 0.007(3) 0.001(3) -0.019(3)
C78 0.051(3) 0.055(4) 0.032(3) 0.005(3) 0.005(3) -0.004(3)
C79 0.045(3) 0.043(3) 0.045(3) -0.005(3) 0.001(3) -0.007(3)
C80 0.044(3) 0.049(4) 0.046(3) 0.014(3) 0.010(3) -0.005(3)
C81 0.059(4) 0.064(4) 0.050(4) 0.010(3) 0.008(3) -0.012(3)
C82 0.052(3) 0.066(4) 0.045(3) 0.011(3) 0.015(3) -0.004(3)
C83 0.044(3) 0.065(4) 0.040(3) 0.008(3) -0.003(3) -0.002(3)
C84 0.058(4) 0.125(6) 0.039(3) -0.001(4) 0.016(3) -0.012(4)
C85 0.072(4) 0.145(6) 0.035(3) -0.024(4) 0.015(3) -0.047(4)
C86 0.065(4) 0.108(5) 0.057(4) -0.027(4) 0.012(3) -0.035(4)
C87 0.038(3) 0.055(4) 0.034(3) 0.008(3) 0.008(2) -0.002(3)
C88 0.047(3) 0.052(3) 0.020(3) 0.006(3) 0.007(2) -0.003(3)
C89 0.064(4) 0.073(4) 0.046(3) -0.003(3) 0.010(3) -0.024(3)
C90 0.071(4) 0.062(4) 0.048(4) -0.008(3) 0.015(3) -0.018(3)
C91 0.074(4) 0.131(6) 0.037(4) 0.015(4) 0.010(3) -0.018(4)
C92 0.128(6) 0.247(9) 0.060(5) -0.074(5) 0.035(4) -0.104(6)
C93 0.145(6) 0.047(4) 0.079(5) 0.010(4) 0.027(5) 0.016(4)
C94 0.230(10) 0.074(6) 0.087(6) -0.007(5) -0.023(7) 0.047(6)
C95 0.169(7) 0.082(5) 0.077(5) 0.024(4) 0.018(5) 0.084(5)
C96 0.121(6) 0.073(5) 0.064(4) 0.002(4) -0.006(4) 0.029(5)
C97 0.095(5) 0.096(6) 0.075(5) 0.007(4) -0.015(4) 0.035(4)
C98 0.082(5) 0.080(5) 0.075(5) -0.004(4) -0.020(4) 0.003(4)
C99 0.072(4) 0.058(4) 0.046(4) 0.005(3) -0.005(3) 0.015(3)
C100 0.057(4) 0.071(4) 0.046(4) -0.001(3) -0.001(3) -0.006(3)
C101 0.060(3) 0.042(3) 0.047(3) 0.000(3) 0.018(3) -0.009(3)
C102 0.055(3) 0.040(3) 0.047(3) 0.009(3) 0.020(3) -0.003(3)
C103 0.066(4) 0.058(4) 0.044(3) 0.008(3) 0.002(3) 0.004(3)
C104 0.086(4) 0.052(4) 0.049(4) 0.013(3) -0.003(3) 0.023(4)
C105 0.265(11) 0.037(4) 0.152(8) -0.001(5) -0.049(8) 0.058(6)
C106 0.234(9) 0.098(6) 0.118(7) 0.004(5) -0.020(7) 0.112(6)
C107 0.096(5) 0.086(5) 0.070(5) 0.005(4) -0.009(4) -0.005(4)
C108 0.074(4) 0.050(4) 0.070(4) 0.002(3) 0.013(3) -0.004(3)

loop_
_atom_type_symbol
_atom_type_description
_atom_type_scat_dispersion_real
_atom_type_scat_dispersion_imag
_atom_type_scat_source
C C 0.0033 0.0016 'International Tables Vol C Tables 4.2.6.8 and 6.1.1.4'
H H 0.0000 0.0000 'International Tables Vol C Tables 4.2.6.8 and 6.1.1.4'
N N 0.0061 0.0033 'International Tables Vol C Tables 4.2.6.8 and 6.1.1.4'
O O 0.0106 0.0060 'International Tables Vol C Tables 4.2.6.8 and 6.1.1.4'
Fe Fe 0.3463 0.8444 'International Tables Vol C Tables 4.2.6.8 and 6.1.1.4'
Co Co 0.3494 0.9721 'International Tables Vol C Tables 4.2.6.8 and 6.1.1.4'

loop_
_geom_angle_atom_site_label_1
_geom_angle_atom_site_label_2
_geom_angle_atom_site_label_3
_geom_angle
N4 Co1 N7 90.75(19)
N4 Co1 N16 97.61(19)
N7 Co1 N16 90.1(2)
N4 Co1 N13 90.93(18)
N7 Co1 N13 101.7(2)
N16 Co1 N13 165.32(15)
N4 Co1 N14 167.93(16)
N7 Co1 N14 91.6(2)
N16 Co1 N14 94.2(2)
N13 Co1 N14 77.00(18)
N4 Co1 N15 95.4(2)
N7 Co1 N15 165.67(16)
N16 Co1 N15 76.23(18)
N13 Co1 N15 91.16(18)
N14 Co1 N15 85.1(2)
N5 Co2 N8 92.76(19)
N5 Co2 N19 90.0(2)
N8 Co2 N19 173.64(19)
N5 Co2 N20 92.51(19)
N8 Co2 N20 92.3(2)
N19 Co2 N20 81.8(2)
N5 Co2 N17 91.69(19)
N8 Co2 N17 90.5(2)
N19 Co2 N17 95.2(2)
N20 Co2 N17 174.83(16)
N5 Co2 N18 171.66(19)
N8 Co2 N18 92.6(2)
N19 Co2 N18 85.3(2)
N20 Co2 N18 93.6(2)
N17 Co2 N18 81.89(19)
N9 Co3 N6 90.49(18)
N9 Co3 N23 176.48(16)
N6 Co3 N23 87.90(18)
N9 Co3 N24 95.3(2)
N6 Co3 N24 95.0(2)
N23 Co3 N24 81.7(2)
N9 Co3 N22 92.29(19)
N6 Co3 N22 175.16(17)
N23 Co3 N22 89.54(19)
N24 Co3 N22 88.7(2)
N9 Co3 N21 94.4(2)
N6 Co3 N21 95.81(19)
N23 Co3 N21 88.9(2)
N24 Co3 N21 165.45(17)
N22 Co3 N21 80.0(2)
C5 Fe1 C2 89.1(2)
C5 Fe1 C4 88.6(2)
C2 Fe1 C4 87.8(2)
C5 Fe1 C1 175.1(2)
C2 Fe1 C1 88.0(3)
C4 Fe1 C1 87.3(2)
C5 Fe1 C6 86.8(2)
C2 Fe1 C6 175.7(2)
C4 Fe1 C6 93.3(2)
C1 Fe1 C6 96.2(2)
C5 Fe1 C3 93.7(2)
C2 Fe1 C3 91.6(2)
C4 Fe1 C3 177.5(2)
C1 Fe1 C3 90.3(2)
C6 Fe1 C3 87.5(2)
C10 Fe2 C8 175.0(3)
C10 Fe2 C7 93.2(3)
C8 Fe2 C7 87.4(3)
C10 Fe2 C9 86.4(3)
C8 Fe2 C9 88.6(2)
C7 Fe2 C9 91.0(2)
C10 Fe2 C12 90.1(3)
C8 Fe2 C12 89.6(3)
C7 Fe2 C12 176.0(3)
C9 Fe2 C12 91.5(3)
C10 Fe2 C11 90.3(3)
C8 Fe2 C11 94.7(3)
C7 Fe2 C11 87.0(3)
C9 Fe2 C11 176.1(2)
C12 Fe2 C11 90.7(3)
C4 N4 Co1 153.6(4)
C5 N5 Co2 163.8(4)
C6 N6 Co3 157.6(4)
C7 N7 Co1 163.8(4)
C8 N8 Co2 160.5(4)
C9 N9 Co3 163.3(4)
C45 N13 C56 115.0(5)
C45 N13 Co1 130.7(3)
C56 N13 Co1 114.2(4)
C54 N14 C55 116.5(5)
C54 N14 Co1 128.1(4)
C55 N14 Co1 115.4(3)
C61 N15 C72 115.0(5)
C61 N15 Co1 129.8(3)
C72 N15 Co1 115.2(3)
C70 N16 C71 116.6(4)
C70 N16 Co1 127.4(4)
C71 N16 Co1 116.0(3)
C77 N17 C88 117.0(5)
C77 N17 Co2 129.1(4)
C88 N17 Co2 113.8(3)
C86 N18 C87 118.2(5)
C86 N18 Co2 129.5(4)
C87 N18 Co2 112.2(3)
C104 N19 C93 118.8(6)
C104 N19 Co2 113.5(4)
C93 N19 Co2 127.7(5)
C102 N20 C103 118.5(5)
C102 N20 Co2 128.9(4)
C103 N20 Co2 112.5(4)
C38 N21 C39 117.8(4)
C38 N21 Co3 128.3(3)
C39 N21 Co3 113.3(3)
C29 N22 C40 115.9(4)
C29 N22 Co3 129.9(4)
C40 N22 Co3 113.9(3)
C13 N23 C24 116.5(5)
C13 N23 Co3 131.0(4)
C24 N23 Co3 112.5(3)
C22 N24 C23 118.0(5)
C22 N24 Co3 128.1(4)
C23 N24 Co3 113.7(4)
N1 C1 Fe1 176.9(5)
N2 C2 Fe1 176.2(5)
N3 C3 Fe1 176.8(5)
N4 C4 Fe1 177.4(5)
N5 C5 Fe1 175.2(4)
N6 C6 Fe1 171.3(4)
N7 C7 Fe2 174.3(5)
N8 C8 Fe2 175.0(5)
N9 C9 Fe2 176.5(4)
N10 C10 Fe2 176.3(5)
N11 C11 Fe2 177.3(6)
N12 C12 Fe2 178.2(6)
N23 C13 C14 126.2(5)
C15 C14 C13 118.5(5)
C15 C14 C25 121.3(5)
C13 C14 C25 120.2(5)
C14 C15 C16 118.5(5)
C14 C15 C26 120.6(5)
C16 C15 C26 120.8(5)
C24 C16 C17 118.0(5)
C24 C16 C15 117.2(5)
C17 C16 C15 124.7(5)
C18 C17 C16 121.5(6)
C17 C18 C19 121.6(6)
C23 C19 C20 119.5(5)
C23 C19 C18 116.0(5)
C20 C19 C18 124.5(5)
C21 C20 C19 117.9(5)
C21 C20 C27 119.1(6)
C19 C20 C27 122.9(6)
C20 C21 C22 118.7(6)
C20 C21 C28 122.8(5)
C22 C21 C28 118.5(5)
N24 C22 C21 123.5(5)
N24 C23 C19 122.3(5)
N24 C23 C24 115.1(5)
C19 C23 C24 122.6(5)
N23 C24 C16 123.0(5)
N23 C24 C23 116.9(5)
C16 C24 C23 120.1(5)
N22 C29 C30 125.5(5)
C29 C30 C31 119.1(5)
C29 C30 C41 120.5(5)
C31 C30 C41 120.3(5)
C30 C31 C32 118.2(5)
C30 C31 C42 122.9(6)
C32 C31 C42 118.9(6)
C40 C32 C33 117.9(5)
C40 C32 C31 117.2(5)
C33 C32 C31 124.9(6)
C34 C33 C32 121.6(6)
C33 C34 C35 121.9(6)
C39 C35 C34 117.4(5)
C39 C35 C36 118.3(5)
C34 C35 C36 124.3(5)
C37 C36 C35 116.7(5)
C37 C36 C43 121.2(6)
C35 C36 C43 122.0(5)
C36 C37 C38 120.2(5)
C36 C37 C44 121.3(5)
C38 C37 C44 118.5(5)
N21 C38 C37 123.4(5)
N21 C39 C35 123.4(5)
N21 C39 C40 116.7(4)
C35 C39 C40 119.9(5)
N22 C40 C32 124.1(5)
N22 C40 C39 114.6(4)
C32 C40 C39 121.3(5)
N13 C45 C46 125.9(5)
C47 C46 C45 118.8(5)
C47 C46 C57 122.7(5)
C45 C46 C57 118.5(5)
C46 C47 C48 118.4(5)
C46 C47 C58 122.2(5)
C48 C47 C58 119.3(5)
C47 C48 C49 124.3(5)
C47 C48 C56 118.8(5)
C49 C48 C56 116.8(5)
C50 C49 C48 123.1(5)
C49 C50 C51 122.7(5)
C52 C51 C50 124.6(5)
C52 C51 C55 117.7(5)
C50 C51 C55 117.7(5)
C51 C52 C53 119.3(5)
C51 C52 C59 119.8(5)
C53 C52 C59 120.9(5)
C52 C53 C54 117.6(5)
C52 C53 C60 123.3(5)
C54 C53 C60 119.0(6)
N14 C54 C53 124.8(6)
N14 C55 C51 123.9(5)
N14 C55 C56 116.1(5)
C51 C55 C56 119.9(5)
N13 C56 C55 117.2(5)
N13 C56 C48 123.0(5)
C55 C56 C48 119.7(5)
N15 C61 C62 126.4(5)
C63 C62 C61 118.7(5)
C63 C62 C73 121.7(5)
C61 C62 C73 119.6(5)
C62 C63 C64 117.7(5)
C62 C63 C74 120.4(5)
C64 C63 C74 121.8(5)
C72 C64 C65 117.9(5)
C72 C64 C63 118.7(5)
C65 C64 C63 123.4(5)
C66 C65 C64 120.9(6)
C65 C66 C67 122.3(5)
C71 C67 C66 117.8(5)
C71 C67 C68 118.6(5)
C66 C67 C68 123.5(5)
C69 C68 C67 119.2(5)
C69 C68 C75 121.0(5)
C67 C68 C75 119.8(5)
C68 C69 C70 116.9(5)
C68 C69 C76 124.0(5)
C70 C69 C76 119.1(5)
N16 C70 C69 125.4(5)
N16 C71 C67 123.2(5)
N16 C71 C72 116.0(4)
C67 C71 C72 120.8(5)
N15 C72 C64 123.4(4)
N15 C72 C71 116.4(5)
C64 C72 C71 120.2(5)
N17 C77 C78 124.1(5)
C79 C78 C77 119.7(5)
C79 C78 C89 122.5(5)
C77 C78 C89 117.8(5)
C78 C79 C80 117.1(5)
C78 C79 C90 121.2(5)
C80 C79 C90 121.6(5)
C88 C80 C79 118.6(5)
C88 C80 C81 116.4(5)
C79 C80 C81 125.0(5)
C82 C81 C80 122.0(6)
C81 C82 C83 122.6(6)
C87 C83 C82 117.3(5)
C87 C83 C84 117.4(6)
C82 C83 C84 125.2(6)
C85 C84 C83 118.3(6)
C85 C84 C91 122.9(6)
C83 C84 C91 118.7(6)
C84 C85 C86 119.7(6)
C84 C85 C92 121.8(6)
C86 C85 C92 118.5(7)
N18 C86 C85 123.3(6)
N18 C87 C83 123.0(5)
N18 C87 C88 116.4(5)
C83 C87 C88 120.6(5)
N17 C88 C80 123.4(5)
N17 C88 C87 115.6(5)
C80 C88 C87 121.0(5)
N19 C93 C94 122.1(7)
C95 C94 C93 121.0(8)
C95 C94 C105 123.1(8)
C93 C94 C105 115.8(9)
C94 C95 C96 116.5(7)
C94 C95 C106 125.1(7)
C96 C95 C106 118.2(7)
C97 C96 C104 116.8(7)
C97 C96 C95 125.4(7)
C104 C96 C95 117.8(7)
C98 C97 C96 124.3(7)
C97 C98 C99 120.8(6)
C103 C99 C100 118.4(5)
C103 C99 C98 116.6(6)
C100 C99 C98 125.0(6)
C101 C100 C99 116.9(5)
C101 C100 C107 120.1(6)
C99 C100 C107 123.0(6)
C100 C101 C102 120.6(5)
C100 C101 C108 121.9(5)
C102 C101 C108 117.5(5)
N20 C102 C101 122.5(5)
N20 C103 C99 122.9(6)
N20 C103 C104 115.7(5)
C99 C103 C104 121.3(5)
N19 C104 C96 123.8(6)
N19 C104 C103 116.1(5)
C96 C104 C103 120.2(6)

loop_
_geom_bond_atom_site_label_1
_geom_bond_atom_site_label_2
_geom_bond_distance
Co1 N4 2.030(6)
Co1 N7 2.046(6)
Co1 N16 2.123(5)
Co1 N13 2.131(6)
Co1 N14 2.140(6)
Co1 N15 2.147(6)
Co2 N5 1.925(6)
Co2 N8 1.955(5)
Co2 N19 1.983(6)
Co2 N20 1.989(5)
Co2 N17 1.997(5)
Co2 N18 2.010(6)
Co3 N9 1.937(5)
Co3 N6 1.940(5)
Co3 N23 1.994(5)
Co3 N24 1.998(5)
Co3 N22 2.007(5)
Co3 N21 2.015(5)
Fe1 C5 1.904(7)
Fe1 C2 1.914(7)
Fe1 C4 1.914(7)
Fe1 C1 1.930(7)
Fe1 C6 1.933(7)
Fe1 C3 1.934(7)
Fe2 C10 1.871(7)
Fe2 C8 1.886(6)
Fe2 C7 1.886(6)
Fe2 C9 1.891(7)
Fe2 C12 1.892(7)
Fe2 C11 1.926(8)
N1 C1 1.147(7)
N2 C2 1.158(8)
N3 C3 1.167(7)
N4 C4 1.152(7)
N5 C5 1.159(7)
N6 C6 1.156(7)
N7 C7 1.194(7)
N8 C8 1.151(6)
N9 C9 1.153(7)
N10 C10 1.199(7)
N11 C11 1.152(8)
N12 C12 1.161(7)
N13 C45 1.339(7)
N13 C56 1.370(7)
N14 C54 1.313(7)
N14 C55 1.348(7)
N15 C61 1.330(7)
N15 C72 1.362(6)
N16 C70 1.317(7)
N16 C71 1.367(7)
N17 C77 1.318(7)
N17 C88 1.344(7)
N18 C86 1.318(8)
N18 C87 1.363(7)
N19 C104 1.324(8)
N19 C93 1.326(8)
N20 C102 1.314(7)
N20 C103 1.348(7)
N21 C38 1.316(7)
N21 C39 1.344(6)
N22 C29 1.338(7)
N22 C40 1.367(7)
N23 C13 1.315(7)
N23 C24 1.365(7)
N24 C22 1.352(7)
N24 C23 1.355(7)
C13 C14 1.377(8)
C14 C15 1.370(8)
C14 C25 1.488(8)
C15 C16 1.443(8)
C15 C26 1.479(9)
C16 C24 1.405(8)
C16 C17 1.416(8)
C17 C18 1.377(9)
C18 C19 1.452(9)
C19 C23 1.390(8)
C19 C20 1.424(9)
C20 C21 1.393(9)
C20 C27 1.480(9)
C21 C22 1.401(8)
C21 C28 1.501(9)
C23 C24 1.420(8)
C29 C30 1.353(8)
C30 C31 1.386(9)
C30 C41 1.503(9)
C31 C32 1.439(9)
C31 C42 1.499(9)
C32 C40 1.380(8)
C32 C33 1.415(9)
C33 C34 1.339(9)
C34 C35 1.418(8)
C35 C39 1.409(7)
C35 C36 1.421(9)
C36 C37 1.390(8)
C36 C43 1.498(9)
C37 C38 1.400(7)
C37 C44 1.506(8)
C39 C40 1.411(8)
C45 C46 1.409(8)
C46 C47 1.379(8)
C46 C57 1.500(9)
C47 C48 1.395(8)
C47 C58 1.490(8)
C48 C49 1.433(8)
C48 C56 1.439(8)
C49 C50 1.312(8)
C50 C51 1.422(8)
C51 C52 1.378(8)
C51 C55 1.426(7)
C52 C53 1.395(9)
C52 C59 1.541(8)
C53 C54 1.419(8)
C53 C60 1.496(9)
C55 C56 1.437(8)
C61 C62 1.396(8)
C62 C63 1.355(8)
C62 C73 1.494(8)
C63 C64 1.434(8)
C63 C74 1.495(8)
C64 C72 1.397(8)
C64 C65 1.426(8)
C65 C66 1.344(8)
C66 C67 1.424(8)
C67 C71 1.372(8)
C67 C68 1.425(8)
C68 C69 1.370(8)
C68 C75 1.509(8)
C69 C70 1.419(8)
C69 C76 1.471(7)
C71 C72 1.431(7)
C77 C78 1.382(8)
C78 C79 1.382(8)
C78 C89 1.515(8)
C79 C80 1.408(8)
C79 C90 1.498(8)
C80 C88 1.393(8)
C80 C81 1.439(8)
C81 C82 1.346(8)
C82 C83 1.407(8)
C83 C87 1.395(8)
C83 C84 1.429(8)
C84 C85 1.376(10)
C84 C91 1.508(9)
C85 C86 1.392(9)
C85 C92 1.536(10)
C87 C88 1.440(7)
C93 C94 1.398(12)
C94 C95 1.392(13)
C94 C105 1.554(12)
C95 C96 1.425(11)
C95 C106 1.520(12)
C96 C97 1.398(11)
C96 C104 1.416(10)
C97 C98 1.351(11)
C98 C99 1.441(9)
C99 C103 1.408(9)
C99 C100 1.419(9)
C100 C101 1.383(8)
C100 C107 1.475(9)
C101 C102 1.406(8)
C101 C108 1.524(9)
C103 C104 1.434(9)
